data_2006818
loop_
_publ_author_name
'LeBlanc, Daren J.'
'Britten, James F.'
'Wang, Zhixian'
'Howard-Lock, Helen E.'
'Lock, Colin J.L.'

_publ_section_title
;
 Monoammonium Bis(<small>D</small>-penicillaminato-<i>S</i>)aurate(I)
 3.667-Hydrate
;
_journal_issue 12
_journal_name_full 'Acta Crystallographica Section C'
_journal_page_first 1763
_journal_page_last 1765
_journal_paper_doi 10.1107/S0108270197009724
_journal_volume 53
_journal_year 1997
_chemical_formula_iupac '(N H4) [Au (C5 H10 N O2 S)] , 3.667H2 O'
_chemical_formula_moiety 'C10 H20 Au N2 O4 S2 1-, H4 N 1+, 3.667(H2 O)'
_chemical_formula_structural '((C5 H10 N1 O2 S1)2 Au) (H4 N)1 (H2 O)3.667'
_chemical_formula_sum 'C10 H31.333 Au N3 O7.667 S2'
_chemical_formula_weight 577.47
_chemical_name_systematic
;
Monoammonium bis(D-penicillaminato-S)aurate(I) 3.667 hydrate
;
_chemical_temperature_decomposition 443(5)
_space_group_IT_number 155
_symmetry_cell_setting trigonal
_symmetry_space_group_name_Hall 'R 3 2"'
_symmetry_space_group_name_H-M 'R 3 2 :H'
_audit_creation_method 'SHELXTL (Siemens, 1994)'
_cell_angle_alpha 90
_cell_angle_beta 90
_cell_angle_gamma 120
_cell_formula_units_Z 9
_cell_length_a 11.645(2)
_cell_length_b 11.645(2)
_cell_length_c 38.273(8)
_cell_measurement_reflns_used 23
_cell_measurement_temperature 293(2)
_cell_measurement_theta_max 14.83
_cell_measurement_theta_min 7.43
_cell_volume 4494.7(14)
_computing_cell_refinement 'P3/PC Software'
_computing_data_collection 'P3/PC Software (Siemens, 1989)'
_computing_data_reduction 'P3/PC Software'
_computing_molecular_graphics SHELXTL
_computing_publication_material SHELXTL
_computing_structure_refinement SHELXTL
_computing_structure_solution 'SHELXTL (Sheldrick, 1994)'
_diffrn_ambient_temperature 293(2)
_diffrn_measurement_device 'Siemens P3'
_diffrn_measurement_method \w-2\q
_diffrn_radiation_monochromator graphite
_diffrn_radiation_source 'fine-focus sealed tube'
_diffrn_radiation_type AgK\a
_diffrn_radiation_wavelength 0.56086
_diffrn_reflns_av_R_equivalents 0.0431
_diffrn_reflns_av_sigmaI/netI 0.0416
_diffrn_reflns_limit_h_max 13
_diffrn_reflns_limit_h_min -15
_diffrn_reflns_limit_k_max 15
_diffrn_reflns_limit_k_min 0
_diffrn_reflns_limit_l_max 52
_diffrn_reflns_limit_l_min -52
_diffrn_reflns_number 7812
_diffrn_reflns_theta_max 22.56
_diffrn_reflns_theta_min 1.65
_diffrn_standards_decay_% -2.01
_diffrn_standards_interval_count 97
_diffrn_standards_number 3
_exptl_absorpt_coefficient_mu 4.145
_exptl_absorpt_correction_T_max 0.718
_exptl_absorpt_correction_T_min 0.371
_exptl_absorpt_correction_type 'empirical, via \y scans (SHELXTL; Siemens, 1994)'
_exptl_crystal_colour colourless
_exptl_crystal_density_diffrn 1.920
_exptl_crystal_density_meas 1.91(2)
_exptl_crystal_density_method 'flotation in CCl~4~/CH~2~I~2~'
_exptl_crystal_description plate
_exptl_crystal_F_000 2562
_exptl_crystal_size_max 0.40
_exptl_crystal_size_mid 0.25
_exptl_crystal_size_min 0.08
_refine_diff_density_max 0.93
_refine_diff_density_min -0.84
_refine_ls_abs_structure_details 'Flack (1983)'
_refine_ls_abs_structure_Flack -0.01(2)
_refine_ls_extinction_method none
_refine_ls_goodness_of_fit_all 0.995
_refine_ls_goodness_of_fit_obs 1.031
_refine_ls_matrix_type full
_refine_ls_number_parameters 112
_refine_ls_number_reflns 2673
_refine_ls_number_restraints 0
_refine_ls_restrained_S_all 0.995
_refine_ls_restrained_S_obs 1.031
_refine_ls_R_factor_all 0.0347
_refine_ls_R_factor_obs .0277
_refine_ls_shift/esd_max 0.001
_refine_ls_shift/esd_mean 0.000
_refine_ls_structure_factor_coef F^2^
_refine_ls_weighting_details 'w = 1/[\s^2^(Fo^2^)+(0.0292P)^2^] where P=(Fo^2^+2Fc^2^)/3'
_refine_ls_weighting_scheme calc
_refine_ls_wR_factor_all 0.0598
_refine_ls_wR_factor_obs .0581
_reflns_number_observed 2362
_reflns_number_total 2673
_reflns_observed_criterion >2sigma(I)
_cod_data_source_file fr1038.cif
_cod_data_source_block global
_cod_depositor_comments
;
The following automatic conversions were performed:

'_chemical_melting_point' tag was changed to
'_chemical_temperature_decomposition' since the value had been given
as '438 - 448, decomposed'. The value was changed to '443(5)' - the
average value was taken and precision was estimated.

Automatic conversion script
Id: cif_fix_values 1646 2011-03-28 12:23:43Z adriana 

The following automatic conversions were performed:

'_chemical_melting_point' tag was changed to
'_chemical_temperature_decomposition' since the value had been given
as '438 - 448, decomposed'. The value was changed to '443(5)' - the
average value was taken and precision was estimated.

Automatic conversion script
Id: cif_fix_values 1715 2011-07-08 13:25:40Z adriana 

The following automatic conversions were performed:

'_refine_ls_weighting_scheme' value 'calc w =
1/[\s^2^(Fo^2^)+(0.0292P)^2^] where P=(Fo^2^+2Fc^2^)/3' was changed
to 'calc'. New tag '_refine_ls_weighting_details' was created. The
value of the new tag was set to 'w = 1/[\s^2^(Fo^2^)+(0.0292P)^2^]
where P=(Fo^2^+2Fc^2^)/3'.

Automatic conversion script
Id: cif_fix_values 3143 2015-03-26 13:38:13Z robertas 
;
_cod_original_sg_symbol_H-M 'R 3 2'
_cod_database_code 2006818

loop_
_symmetry_equiv_pos_as_xyz
'x, y, z'
'-y, x-y, z'
'-x+y, -x, z'
'y, x, -z'
'x-y, -y, -z'
'-x, -x+y, -z'
'x+2/3, y+1/3, z+1/3'
'-y+2/3, x-y+1/3, z+1/3'
'-x+y+2/3, -x+1/3, z+1/3'
'y+2/3, x+1/3, -z+1/3'
'x-y+2/3, -y+1/3, -z+1/3'
'-x+2/3, -x+y+1/3, -z+1/3'
'x+1/3, y+2/3, z+2/3'
'-y+1/3, x-y+2/3, z+2/3'
'-x+y+1/3, -x+2/3, z+2/3'
'y+1/3, x+2/3, -z+2/3'
'x-y+1/3, -y+2/3, -z+2/3'
'-x+1/3, -x+y+2/3, -z+2/3'

loop_
_atom_site_aniso_label
_atom_site_aniso_U_11
_atom_site_aniso_U_22
_atom_site_aniso_U_33
_atom_site_aniso_U_12
_atom_site_aniso_U_13
_atom_site_aniso_U_23
Au .03123(10) .02756(13) .03887(13) .01378(7) .00058(6) .00115(12)
S .0399(7) .0349(6) .0443(7) .0261(6) -.0086(6) -.0059(5)
C2 .029(2) .022(2) .050(3) .011(2) -.005(2) .002(2)
C1 .086(5) .055(4) .072(5) .044(4) -.040(4) -.029(3)
C21 .036(3) .045(3) .129(7) .009(3) .011(3) .014(4)
C3 .036(3) .027(2) .061(4) .019(2) -.007(2) -.002(2)
N31 .037(2) .030(2) .055(3) .013(2) -.011(2) -.001(2)
C4 .052(4) .037(3) .113(7) .026(3) -.022(4) .004(4)
O41 .065(3) .051(3) .118(5) .017(2) -.049(3) .021(3)
O42 .091(4) .141(6) .197(8) .101(4) .019(5) .030(6)
N1 .045(4) .045(4) .038(7) .022(2) .000 .000
N2 .218(13) .218(13) .060(10) .109(7) .000 .000
O1 .055(3) .056(3) .066(3) .026(2) -.001(2) .007(2)
O2 .34(2) .159(7) .166(11) .168(11) .091(14) .046(7)
O3 .067(9) .067(9) .078(17) .034(4) .000 .000
O4 .070(8) .070(8) .076(15) .035(4) .000 .000

loop_
_atom_site_label
_atom_site_fract_x
_atom_site_fract_y
_atom_site_fract_z
_atom_site_U_iso_or_equiv
_atom_site_thermal_displace_type
_atom_site_calc_flag
_atom_site_refinement_flags
_atom_site_occupancy
_atom_site_disorder_group
_atom_site_type_symbol
_atom_site_attached_hydrogens
Au .50700(2) .3333 .8333 .03296(7) Uani d S 1 . Au 0
S .45776(13) .24009(12) .77878(4) .0364(3) Uani d . 1 . S 0
C2 .3205(5) .2584(4) .7613(2) .0350(12) Uani d . 1 . C 0
C1 .2939(8) .1985(7) .7250(2) .067(2) Uani d . 1 . C 0
H1A .2226 .2058 .7148 .101 Uiso d R 1 . H 0
H1B .3721 .2460 .7109 .101 Uiso d R 1 . H 0
H1C .2699 .1068 .7263 .101 Uiso d R 1 . H 0
C21 .2003(5) .1874(6) .7843(2) .075(2) Uani d . 1 . C 0
H21A .1296 .1975 .7748 .113 Uiso d R 1 . H 0
H21B .1729 .0949 .7855 .113 Uiso d R 1 . H 0
H21C .2220 .2254 .8073 .113 Uiso d R 1 . H 0
C3 .3615(5) .4075(5) .7609(2) .0401(13) Uani d . 1 . C 0
H3A .3734 .4371 .7847 .060 Uiso d R 1 . H 0
N31 .4914(4) .4886(4) .74292(13) .0424(11) Uani d . 1 . N 0
H31A .5516 .4725 .75244 .064 Uiso d R 1 . H 0
H31B .5174 .5743 .74522 .064 Uiso d R 1 . H 0
H31C .4825 .4675 .72035 .064 Uiso d R 1 . H 0
C4 .2580(7) .4328(6) .7440(3) .066(2) Uani d . 1 . C 0
O41 .2657(5) .4503(5) .7123(2) .083(2) Uani d . 1 . O 0
O42 .1703(6) .4277(8) .7642(2) .124(3) Uani d . 1 . O 0
N1 .3333 .6667 .6667 .043(3) Uani d S 1 . N 4
N2 .0000 .0000 .8514(4) .166(8) Uani d S 1 . N 4
O1 .0863(5) .2777(5) .66322(12) .0599(11) Uani d . 1 . O 2
O2 .0000 .3700(9) .5000 .201(7) Uani d S 1 . O 2
O3 .0000 .0000 .6662(7) .071(7) Uani d SP .46 1 O 2
O4 .0000 .0000 .6444(6) .072(6) Uani d SP .54 2 O 2

loop_
_atom_type_symbol
_atom_type_description
_atom_type_scat_dispersion_real
_atom_type_scat_dispersion_imag
_atom_type_scat_source
C C 0.0015 0.0009 'International Tables Vol C Tables 4.2.6.8 and 6.1.1.4'
H H 0.0000 0.0000 'International Tables Vol C Tables 4.2.6.8 and 6.1.1.4'
N N 0.0030 0.0019 'International Tables Vol C Tables 4.2.6.8 and 6.1.1.4'
O O 0.0056 0.0036 'International Tables Vol C Tables 4.2.6.8 and 6.1.1.4'
S S 0.0826 0.0763 'International Tables Vol C Tables 4.2.6.8 and 6.1.1.4'
Au Au -0.7638 5.9978 'International Tables Vol C Tables 4.2.6.8 and 6.1.1.4'

loop_
_geom_angle_atom_site_label_1
_geom_angle_atom_site_label_2
_geom_angle_atom_site_label_3
_geom_angle_site_symmetry_3
_geom_angle
_geom_angle_publ_flag
S Au S 17_556 178.47(7) y
C2 S Au . 107.6(2) y
C21 C2 C1 . 111.3(5) y
C21 C2 C3 . 107.6(5) y
C1 C2 C3 . 112.6(5) y
C21 C2 S . 110.3(4) y
C1 C2 S . 105.6(4) y
C3 C2 S . 109.5(3) y
N31 C3 C4 . 109.4(5) y
N31 C3 C2 . 111.1(4) y
C4 C3 C2 . 112.9(5) y
O41 C4 O42 . 127.3(7) y
O41 C4 C3 . 117.0(7) y
O42 C4 C3 . 115.6(8) y

loop_
_geom_bond_atom_site_label_1
_geom_bond_atom_site_label_2
_geom_bond_site_symmetry_2
_geom_bond_distance
_geom_bond_publ_flag
Au S . 2.2900(13) y
Au S 17_556 2.2900(14) ?
S C2 . 1.841(5) y
C2 C21 . 1.502(8) y
C2 C1 . 1.515(8) y
C2 C3 . 1.554(6) y
C3 N31 . 1.491(7) y
C3 C4 . 1.522(8) y
C4 O41 . 1.225(10) y
C4 O42 . 1.257(10) y
